data_2200892
loop_
_publ_author_name
'Hoong-Kun Fun'
'Anwar Usman'
'Ibrahim Abdul Razak'
'Suchada Chantrapromma'
'Tarun K. Sarkar'
'Sankar Basak'
'Naranjan Panda'

_publ_section_title
;
 Dimethyl
 1,3-dichloro-8-phenyl-5-phenylsulfanylisoquinoline-6,7-dicarboxylate
;
_journal_issue 3
_journal_name_full 'Acta Crystallographica Section E'
_journal_page_first o215
_journal_page_last o217
_journal_paper_doi 10.1107/S1600536802000958
_journal_volume 58
_journal_year 2002
_chemical_formula_iupac 'C25 H17 Cl2 N O4 S'
_chemical_formula_moiety 'C25 H17 Cl2 N O4 S'
_chemical_formula_sum 'C25 H17 Cl2 N O4 S'
_chemical_formula_weight 498.36
_chemical_melting_point 451.5(5)
_chemical_name_systematic
;
Dimethyl
1,3-Dichloro-8-phenyl-5-phenylsulfanyl-isoquinoline-6,7-dicarboxylate
;
_space_group_IT_number 61
_symmetry_cell_setting orthorhombic
_symmetry_space_group_name_Hall '-P 2ac 2ab'
_symmetry_space_group_name_H-M 'P b c a'
_atom_sites_solution_hydrogens geom
_atom_sites_solution_primary direct
_atom_sites_solution_secondary difmap
_audit_creation_method SHELXL-97
_cell_angle_alpha 90.00
_cell_angle_beta 90.00
_cell_angle_gamma 90.00
_cell_formula_units_Z 8
_cell_length_a 10.84870(10)
_cell_length_b 12.69440(10)
_cell_length_c 32.6567(3)
_cell_measurement_reflns_used 6457
_cell_measurement_temperature 183(2)
_cell_measurement_theta_max 28.32
_cell_measurement_theta_min 2.55
_cell_volume 4497.41(7)
_computing_cell_refinement 'SAINT (Siemens, 1996)'
_computing_data_collection 'SMART (Siemens, 1996)'
_computing_data_reduction SAINT
_computing_molecular_graphics SHELXTL
_computing_publication_material
;
SHELXTL, PARST (Nardelli, 1995) and PLATON (Spek, 1990)
;
_computing_structure_refinement SHELXTL
_computing_structure_solution 'SHELXTL (Sheldrick, 1997)'
_diffrn_ambient_temperature 183(2)
_diffrn_detector_area_resol_mean 8.33
_diffrn_measured_fraction_theta_full .986
_diffrn_measured_fraction_theta_max .986
_diffrn_measurement_device_type 'Siemens SMART CCD area-detector'
_diffrn_measurement_method \w
_diffrn_radiation_monochromator graphite
_diffrn_radiation_source 'fine-focus sealed tube'
_diffrn_radiation_type MoK\a
_diffrn_radiation_wavelength .71073
_diffrn_reflns_av_R_equivalents .0929
_diffrn_reflns_av_sigmaI/netI .0808
_diffrn_reflns_limit_h_max 13
_diffrn_reflns_limit_h_min -14
_diffrn_reflns_limit_k_max 10
_diffrn_reflns_limit_k_min -16
_diffrn_reflns_limit_l_max 43
_diffrn_reflns_limit_l_min -39
_diffrn_reflns_number 25577
_diffrn_reflns_theta_full 28.29
_diffrn_reflns_theta_max 28.29
_diffrn_reflns_theta_min 2.55
_diffrn_standards_decay_% negligible
_diffrn_standards_interval_count none
_diffrn_standards_number 0
_exptl_absorpt_coefficient_mu .415
_exptl_absorpt_correction_T_max .9518
_exptl_absorpt_correction_T_min .8514
_exptl_absorpt_correction_type empirical
_exptl_absorpt_process_details '(SADABS; Sheldrick, 1996)'
_exptl_crystal_colour yellow
_exptl_crystal_density_diffrn 1.472
_exptl_crystal_density_method 'not measured'
_exptl_crystal_description slab
_exptl_crystal_F_000 2048
_exptl_crystal_size_max .40
_exptl_crystal_size_mid .32
_exptl_crystal_size_min .12
_refine_diff_density_max .459
_refine_diff_density_min -.405
_refine_ls_extinction_coef .0052(6)
_refine_ls_extinction_expression Fc^*^=kFc[1+0.001xFc^2^\l^3^/sin(2\q)]^-1/4^
_refine_ls_extinction_method SHELXL97
_refine_ls_goodness_of_fit_ref .973
_refine_ls_hydrogen_treatment constr
_refine_ls_matrix_type full
_refine_ls_number_parameters 301
_refine_ls_number_reflns 5513
_refine_ls_number_restraints 0
_refine_ls_restrained_S_all .973
_refine_ls_R_factor_all .0813
_refine_ls_R_factor_gt .0522
_refine_ls_shift/su_max <0.001
_refine_ls_shift/su_mean .000
_refine_ls_structure_factor_coef Fsqd
_refine_ls_weighting_details 'calc w = 1/[\s^2^(Fo^2^)+(0.0709P)^2^] where P = (Fo^2^+2Fc^2^)/3'
_refine_ls_weighting_scheme calc
_refine_ls_wR_factor_gt .1269
_refine_ls_wR_factor_ref .1381
_reflns_number_gt 3836
_reflns_number_total 5513
_reflns_threshold_expression I>2\s(I)
_cod_data_source_file cv6083.cif
_cod_data_source_block I
_cod_depositor_comments
;
The following automatic conversions were performed:
'_symmetry_cell_setting' value 'Orthorhombic' changed to 'orthorhombic'
according to '/home/saulius/struct/CIF-dictionaries/cif_core.dic'
dictionary named 'cif_core.dic' version 2.4.1 from 2010-06-29.

Automatic conversion script
Id: cif_fix_enum 1527 2010-12-29 10:47:43Z saulius 

The following automatic conversions were performed:

'_chemical_melting_point' value '451-452 K' was changed to '451.5(5)'
- the average value was taken and precision was estimated.

Automatic conversion script
Id: cif_fix_values 1646 2011-03-28 12:23:43Z adriana 

The following automatic conversions were performed:

'_chemical_melting_point' value '451-452 K' was changed to '451.5(5)'
- the average value was taken and precision was
estimated.

'_symmetry_cell_setting' value 'Orthorhombic' changed to
'orthorhombic' according to
/home/saulius/struct/CIF-dictionaries/cif_core.dic dictionary named
'cif_core.dic' version 2.4.1 from 2010-06-29.

Automatic conversion script
Id: cif_fix_values 1715 2011-07-08 13:25:40Z adriana 
;
_cod_original_cell_volume 4497.40(10)
_cod_database_code 2200892
_cod_database_fobs_code 2200892

loop_
_symmetry_equiv_pos_as_xyz
'x, y, z'
'-x+1/2, -y, z+1/2'
'x+1/2, -y+1/2, -z'
'-x, y+1/2, -z+1/2'
'-x, -y, -z'
'x-1/2, y, -z-1/2'
'-x-1/2, y-1/2, z'
'x, -y-1/2, z-1/2'

loop_
_atom_site_label
_atom_site_fract_x
_atom_site_fract_y
_atom_site_fract_z
_atom_site_U_iso_or_equiv
_atom_site_adp_type
_atom_site_calc_flag
_atom_site_refinement_flags
_atom_site_occupancy
_atom_site_disorder_assembly
_atom_site_disorder_group
_atom_site_type_symbol
S1 .25989(5) .66546(5) .105916(18) .02257(16) Uani d . 1 . . S
Cl1 -.07308(8) .23165(6) .04895(2) .0452(2) Uani d . 1 . . Cl
Cl2 .20583(6) .45899(6) -.039946(18) .03696(19) Uani d . 1 . . Cl
O1 .07394(15) .64709(14) .20668(5) .0324(4) Uani d . 1 . . O
O2 .26755(15) .58816(14) .19865(5) .0269(4) Uani d . 1 . . O
O3 -.12207(15) .43194(15) .20996(5) .0313(4) Uani d . 1 . . O
O4 .07793(15) .40436(13) .22478(5) .0260(4) Uani d . 1 . . O
N1 .07058(19) .35817(17) .01297(6) .0258(5) Uani d . 1 . . N
C1 .04441(19) .40293(17) .08513(7) .0173(5) Uani d . 1 . . C
C2 .0226(2) .34076(18) .04884(7) .0230(5) Uani d . 1 . . C
C3 .1462(2) .4410(2) .00896(7) .0246(5) Uani d . 1 . . C
C4 .1771(2) .50744(19) .03971(7) .0228(5) Uani d . 1 . . C
H4 .2303 .5636 .0351 .027 Uiso calc R 1 . . H
C5 .12649(19) .48959(17) .07909(7) .0172(5) Uani d . 1 . . C
C6 .15881(19) .55593(17) .11310(7) .0169(4) Uani d . 1 . . C
C7 .11659(19) .53105(17) .15154(6) .0163(4) Uani d . 1 . . C
C8 .03230(19) .44653(17) .15714(6) .0164(4) Uani d . 1 . . C
C9 -.00699(19) .38438(17) .12492(6) .0162(4) Uani d . 1 . . C
C10 -.10114(19) .30140(17) .13418(6) .0170(4) Uani d . 1 . . C
C11 -.2251(2) .3207(2) .12660(8) .0305(6) Uani d . 1 . . C
H11 -.2493 .3844 .1151 .037 Uiso calc R 1 . . H
C12 -.3123(2) .2457(2) .13612(9) .0353(7) Uani d . 1 . . C
H12 -.3952 .2595 .1314 .042 Uiso calc R 1 . . H
C13 -.2775(2) .1510(2) .15255(8) .0316(6) Uani d . 1 . . C
H13 -.3363 .0994 .1578 .038 Uiso calc R 1 . . H
C14 -.1560(2) .1323(2) .16122(8) .0310(6) Uani d . 1 . . C
H14 -.1328 .0689 .1732 .037 Uiso calc R 1 . . H
C15 -.0677(2) .20730(18) .15218(7) .0224(5) Uani d . 1 . . C
H15 .0147 .1943 .1583 .027 Uiso calc R 1 . . H
C16 .1544(2) .77203(17) .09981(7) .0193(5) Uani d . 1 . . C
C17 .0859(2) .7843(2) .06419(8) .0302(6) Uani d . 1 . . C
H17 .0888 .7333 .0438 .036 Uiso calc R 1 . . H
C18 .0131(3) .8735(2) .05930(8) .0372(7) Uani d . 1 . . C
H18 -.0326 .8823 .0354 .045 Uiso calc R 1 . . H
C19 .0081(2) .9494(2) .08964(9) .0339(6) Uani d . 1 . . C
H19 -.0402 1.0092 .0861 .041 Uiso calc R 1 . . H
C20 .0742(2) .9362(2) .12486(8) .0282(6) Uani d . 1 . . C
H20 .0701 .9872 .1453 .034 Uiso calc R 1 . . H
C21 .1473(2) .84774(19) .13057(7) .0241(5) Uani d . 1 . . C
H21 .1912 .8391 .1548 .029 Uiso calc R 1 . . H
C22 -.0166(2) .42686(17) .19974(7) .0208(5) Uani d . 1 . . C
C23 .0460(3) .3898(2) .26773(7) .0391(7) Uani d . 1 . . C
H23A .1200 .3827 .2836 .059 Uiso calc R 1 . . H
H23B -.0032 .3274 .2707 .059 Uiso calc R 1 . . H
H23C .0002 .4497 .2772 .059 Uiso calc R 1 . . H
C24 .1489(2) .59632(17) .18847(7) .0204(5) Uani d . 1 . . C
C25 .3041(3) .6502(2) .23393(8) .0388(7) Uani d . 1 . . C
H25A .3909 .6417 .2386 .058 Uiso calc R 1 . . H
H25B .2594 .6268 .2576 .058 Uiso calc R 1 . . H
H25C .2862 .7231 .2289 .058 Uiso calc R 1 . . H

loop_
_atom_site_aniso_label
_atom_site_aniso_U_11
_atom_site_aniso_U_22
_atom_site_aniso_U_33
_atom_site_aniso_U_12
_atom_site_aniso_U_13
_atom_site_aniso_U_23
S1 .0181(3) .0151(3) .0346(3) -.0031(2) -.0003(2) .0037(3)
Cl1 .0735(5) .0363(4) .0260(3) -.0305(4) .0003(3) -.0059(3)
Cl2 .0466(4) .0403(4) .0240(3) .0075(3) .0116(3) .0048(3)
O1 .0322(10) .0284(10) .0367(10) .0036(8) .0032(8) -.0138(9)
O2 .0240(9) .0295(10) .0273(9) -.0012(7) -.0055(7) -.0060(8)
O3 .0265(9) .0354(11) .0320(9) -.0034(8) .0108(7) -.0060(8)
O4 .0336(9) .0245(9) .0199(8) .0008(7) -.0016(7) .0043(7)
N1 .0324(11) .0252(11) .0197(10) .0020(9) -.0034(8) -.0009(9)
C1 .0185(10) .0134(11) .0201(11) .0010(9) -.0020(8) .0032(9)
C2 .0265(12) .0154(11) .0272(12) -.0033(10) -.0052(9) .0022(10)
C3 .0290(13) .0249(13) .0199(11) .0069(10) .0037(9) .0050(10)
C4 .0217(11) .0203(12) .0264(12) .0026(9) .0050(9) .0051(10)
C5 .0163(10) .0125(10) .0230(11) .0019(8) -.0009(8) .0019(9)
C6 .0138(10) .0113(10) .0256(11) .0009(8) -.0008(8) .0010(9)
C7 .0151(10) .0118(10) .0219(11) .0020(8) -.0007(8) -.0007(9)
C8 .0161(10) .0131(11) .0201(10) .0007(8) .0001(8) .0017(9)
C9 .0151(10) .0117(10) .0217(11) .0004(8) -.0014(8) .0025(9)
C10 .0189(10) .0137(11) .0184(10) -.0026(9) .0010(8) -.0002(9)
C11 .0237(12) .0213(13) .0465(16) -.0020(10) -.0057(11) .0074(12)
C12 .0202(12) .0351(16) .0506(17) -.0057(11) -.0045(11) .0075(14)
C13 .0297(13) .0275(14) .0375(15) -.0159(11) .0049(11) .0043(12)
C14 .0373(14) .0176(12) .0381(14) .0005(11) .0069(11) .0111(11)
C15 .0186(11) .0191(12) .0293(12) .0022(9) .0019(9) .0049(10)
C16 .0207(11) .0114(11) .0258(12) -.0044(9) .0004(9) .0023(9)
C17 .0429(15) .0227(13) .0250(12) .0069(11) -.0050(11) -.0032(11)
C18 .0448(16) .0362(16) .0306(14) .0121(13) -.0101(12) .0031(13)
C19 .0307(14) .0185(13) .0524(17) .0056(11) .0007(12) .0062(13)
C20 .0312(13) .0160(12) .0373(14) -.0038(10) .0051(11) -.0067(11)
C21 .0256(12) .0200(12) .0266(12) -.0051(10) -.0014(9) -.0011(10)
C22 .0269(12) .0103(11) .0253(12) -.0021(9) .0016(9) -.0025(9)
C23 .065(2) .0324(16) .0203(13) -.0022(14) .0025(12) .0061(12)
C24 .0256(12) .0126(11) .0231(11) -.0024(9) .0005(9) .0013(9)
C25 .0462(16) .0390(17) .0312(14) -.0123(14) -.0136(12) -.0059(13)

loop_
_atom_type_symbol
_atom_type_description
_atom_type_scat_dispersion_real
_atom_type_scat_dispersion_imag
_atom_type_scat_source
C C .0033 .0016 'International Tables Vol C Tables 4.2.6.8 and 6.1.1.4'
H H .0000 .0000 'International Tables Vol C Tables 4.2.6.8 and 6.1.1.4'
N N .0061 .0033 'International Tables Vol C Tables 4.2.6.8 and 6.1.1.4'
O O .0106 .0060 'International Tables Vol C Tables 4.2.6.8 and 6.1.1.4'
Cl Cl .1484 .1585 'International Tables Vol C Tables 4.2.6.8 and 6.1.1.4'
S S .1246 .1234 'International Tables Vol C Tables 4.2.6.8 and 6.1.1.4'

loop_
_geom_angle_atom_site_label_1
_geom_angle_atom_site_label_2
_geom_angle_atom_site_label_3
_geom_angle
C16 S1 C6 102.19(10)
C24 O2 C25 114.82(19)
C22 O4 C23 115.6(2)
C2 N1 C3 117.8(2)
C5 C1 C9 119.6(2)
C5 C1 C2 114.20(19)
C9 C1 C2 126.2(2)
N1 C2 C1 125.5(2)
N1 C2 Cl1 112.20(18)
C1 C2 Cl1 122.31(17)
N1 C3 C4 124.6(2)
N1 C3 Cl2 114.88(18)
C4 C3 Cl2 120.52(19)
C3 C4 C5 118.6(2)
C3 C4 H4 120.7
C5 C4 H4 120.7
C4 C5 C1 119.3(2)
C4 C5 C6 120.9(2)
C1 C5 C6 119.76(19)
C7 C6 C5 119.36(19)
C7 C6 S1 120.26(17)
C5 C6 S1 120.29(16)
C6 C7 C8 120.39(19)
C6 C7 C24 121.90(19)
C8 C7 C24 117.53(18)
C9 C8 C7 122.08(19)
C9 C8 C22 119.91(19)
C7 C8 C22 118.00(19)
C8 C9 C1 118.43(19)
C8 C9 C10 117.25(19)
C1 C9 C10 124.32(19)
C15 C10 C11 118.9(2)
C15 C10 C9 121.01(19)
C11 C10 C9 120.0(2)
C12 C11 C10 120.2(2)
C12 C11 H11 119.9
C10 C11 H11 119.9
C13 C12 C11 120.4(2)
C13 C12 H12 119.8
C11 C12 H12 119.8
C14 C13 C12 119.9(2)
C14 C13 H13 120.1
C12 C13 H13 120.1
C13 C14 C15 120.3(2)
C13 C14 H14 119.9
C15 C14 H14 119.9
C10 C15 C14 120.3(2)
C10 C15 H15 119.9
C14 C15 H15 119.9
C17 C16 C21 119.8(2)
C17 C16 S1 121.47(18)
C21 C16 S1 118.59(17)
C16 C17 C18 119.4(2)
C16 C17 H17 120.3
C18 C17 H17 120.3
C19 C18 C17 120.5(2)
C19 C18 H18 119.8
C17 C18 H18 119.8
C20 C19 C18 119.9(2)
C20 C19 H19 120.1
C18 C19 H19 120.1
C19 C20 C21 120.8(2)
C19 C20 H20 119.6
C21 C20 H20 119.6
C20 C21 C16 119.6(2)
C20 C21 H21 120.2
C16 C21 H21 120.2
O3 C22 O4 125.0(2)
O3 C22 C8 125.8(2)
O4 C22 C8 109.17(18)
O4 C23 H23A 109.5
O4 C23 H23B 109.5
H23A C23 H23B 109.5
O4 C23 H23C 109.5
H23A C23 H23C 109.5
H23B C23 H23C 109.5
O1 C24 O2 125.0(2)
O1 C24 C7 122.5(2)
O2 C24 C7 112.46(18)
O2 C25 H25A 109.5
O2 C25 H25B 109.5
H25A C25 H25B 109.5
O2 C25 H25C 109.5
H25A C25 H25C 109.5
H25B C25 H25C 109.5

loop_
_geom_bond_atom_site_label_1
_geom_bond_atom_site_label_2
_geom_bond_site_symmetry_2
_geom_bond_distance
_geom_bond_publ_flag
S1 C16 . 1.783(2) ?
S1 C6 . 1.786(2) ?
Cl1 C2 . 1.731(2) ?
Cl2 C3 . 1.738(2) ?
O1 C24 . 1.196(3) ?
O2 C24 . 1.334(3) ?
O2 C25 . 1.451(3) ?
O3 C22 . 1.194(3) ?
O4 C22 . 1.342(3) ?
O4 C23 . 1.456(3) ?
N1 C2 . 1.301(3) ?
N1 C3 . 1.340(3) ?
C1 C5 . 1.429(3) ?
C1 C9 . 1.433(3) ?
C1 C2 . 1.443(3) ?
C3 C4 . 1.353(3) ?
C4 C5 . 1.416(3) ?
C4 H4 . .9300 ?
C5 C6 . 1.437(3) ?
C6 C7 . 1.373(3) ?
C7 C8 . 1.422(3) ?
C7 C24 . 1.505(3) ?
C8 C9 . 1.383(3) ?
C8 C22 . 1.510(3) ?
C9 C10 . 1.498(3) ?
C10 C15 . 1.380(3) ?
C10 C11 . 1.389(3) ?
C11 C12 . 1.377(3) ?
C11 H11 . .9300 ?
C12 C13 . 1.370(4) ?
C12 H12 . .9300 ?
C13 C14 . 1.368(4) ?
C13 H13 . .9300 ?
C14 C15 . 1.383(3) ?
C14 H14 . .9300 ?
C15 H15 . .9300 ?
C16 C17 . 1.389(3) ?
C16 C21 . 1.392(3) ?
C17 C18 . 1.390(4) ?
C17 H17 . .9300 ?
C18 C19 . 1.383(4) ?
C18 H18 . .9300 ?
C19 C20 . 1.365(4) ?
C19 H19 . .9300 ?
C20 C21 . 1.387(3) ?
C20 H20 . .9300 ?
C21 H21 . .9300 ?
C23 H23A . .9600 ?
C23 H23B . .9600 ?
C23 H23C . .9600 ?
C25 H25A . .9600 ?
C25 H25B . .9600 ?
C25 H25C . .9600 ?

loop_
_geom_hbond_atom_site_label_D
_geom_hbond_atom_site_label_H
_geom_hbond_atom_site_label_A
_geom_hbond_site_symmetry_A
_geom_hbond_distance_DH
_geom_hbond_distance_HA
_geom_hbond_distance_DA
_geom_hbond_angle_DHA
_geom_hbond_publ_flag
C23 H23B O1 4_545 .96 2.52 3.447(3) 161 yes
C12 H12 Cg(A) 7_445 .93 2.67 3.524(3) 153 yes

loop_
_cod_related_entry_id
_cod_related_entry_database
_cod_related_entry_code
1 ChemSpider 21132473
